data_4326633
loop_
_publ_author_name
'Irene Bassanetti'
'Luciano Marchi\`o'

_publ_contact_author_address
;
Departimento di Chimica GIAF
Universit\`a di Parma
via Usberti 17/a, 43100, Parma, Italy
;
_publ_contact_author_email marchio@unipr.it
_publ_contact_author_fax '0039 0521 905557'
_publ_contact_author_name 'Dr. Luciano Marchi\`o'
_publ_contact_author_phone '0039 0521 905419'
_publ_section_title
;
 Structural Variability in Ag(I) and Cu(I) Coordination Polymers with
 Thioether-Functionalized Bis(pyrazolyl)methane Ligands
;
_journal_name_full 'Inorganic Chemistry'
_journal_page_first 10786
_journal_page_last 10797
_journal_paper_doi 10.1021/ic201338w
_journal_volume 50
_journal_year 2011
_chemical_formula_moiety 'C40 H36 Ag2 Cl4 N8 S2 2+, 2(P F6 1-)'
_chemical_formula_sum 'C40 H36 Ag2 Cl4 F12 N8 P2 S2'
_chemical_formula_weight 1340.37
_chemical_name_systematic
;
 ?
;
_space_group_IT_number 2
_symmetry_cell_setting triclinic
_symmetry_space_group_name_Hall '-P 1'
_symmetry_space_group_name_H-M 'P -1'
_atom_sites_solution_hydrogens geom
_atom_sites_solution_primary direct
_atom_sites_solution_secondary difmap
_audit_creation_method SHELXL-97
_cell_angle_alpha 78.688(3)
_cell_angle_beta 73.156(3)
_cell_angle_gamma 71.562(3)
_cell_formula_units_Z 1
_cell_length_a 10.160(2)
_cell_length_b 10.620(2)
_cell_length_c 12.736(2)
_cell_measurement_reflns_used 6076
_cell_measurement_temperature 293(2)
_cell_measurement_theta_max 27.10
_cell_measurement_theta_min 1.68
_cell_volume 1239.4(4)
_computing_cell_refinement Saint
_computing_data_collection Smart
_computing_data_reduction Saint
_computing_structure_refinement 'SHELXL-97 (Sheldrick, 1997)'
_computing_structure_solution Sir97
_diffrn_ambient_temperature 293(2)
_diffrn_measured_fraction_theta_full 0.988
_diffrn_measured_fraction_theta_max 0.988
_diffrn_measurement_device_type 'Bruker Smart 1000 CCD'
_diffrn_measurement_method 'theta & omega scan'
_diffrn_radiation_monochromator graphite
_diffrn_radiation_source 'fine-focus sealed tube'
_diffrn_radiation_type MoK\a
_diffrn_radiation_wavelength 0.71073
_diffrn_reflns_av_R_equivalents 0.0372
_diffrn_reflns_av_sigmaI/netI 0.0544
_diffrn_reflns_limit_h_max 12
_diffrn_reflns_limit_h_min -12
_diffrn_reflns_limit_k_max 13
_diffrn_reflns_limit_k_min -13
_diffrn_reflns_limit_l_max 16
_diffrn_reflns_limit_l_min -16
_diffrn_reflns_number 14504
_diffrn_reflns_theta_full 27.10
_diffrn_reflns_theta_max 27.10
_diffrn_reflns_theta_min 1.68
_diffrn_standards_decay_% none
_exptl_absorpt_coefficient_mu 1.240
_exptl_absorpt_correction_T_max 1.000
_exptl_absorpt_correction_T_min 0.816
_exptl_absorpt_correction_type multi-scan
_exptl_absorpt_process_details SADABS
_exptl_crystal_colour colorless
_exptl_crystal_density_diffrn 1.796
_exptl_crystal_description block
_exptl_crystal_F_000 664
_exptl_crystal_size_max 0.19
_exptl_crystal_size_mid 0.17
_exptl_crystal_size_min 0.12
_refine_diff_density_max 1.003
_refine_diff_density_min -0.740
_refine_diff_density_rms 0.067
_refine_ls_extinction_method none
_refine_ls_goodness_of_fit_ref 1.004
_refine_ls_hydrogen_treatment mixed
_refine_ls_matrix_type full
_refine_ls_number_parameters 353
_refine_ls_number_reflns 5407
_refine_ls_number_restraints 0
_refine_ls_restrained_S_all 1.004
_refine_ls_R_factor_all 0.0673
_refine_ls_R_factor_gt 0.0391
_refine_ls_shift/su_max 0.001
_refine_ls_shift/su_mean 0.000
_refine_ls_structure_factor_coef Fsqd
_refine_ls_weighting_details 'calc w=1/[\s^2^(Fo^2^)+(0.0352P)^2^+0.0000P] where P=(Fo^2^+2Fc^2^)/3'
_refine_ls_weighting_scheme calc
_refine_ls_wR_factor_gt 0.0813
_refine_ls_wR_factor_ref 0.0868
_reflns_number_gt 3521
_reflns_number_total 5407
_reflns_threshold_expression >2sigma(I)
_cod_data_source_file ic201338w_si_001_02.cif
_cod_data_source_block pp50
_cod_database_code 4326633

loop_
_symmetry_equiv_pos_as_xyz
'x, y, z'
'-x, -y, -z'

loop_
_atom_site_label
_atom_site_type_symbol
_atom_site_fract_x
_atom_site_fract_y
_atom_site_fract_z
_atom_site_U_iso_or_equiv
_atom_site_adp_type
_atom_site_occupancy
_atom_site_symmetry_multiplicity
_atom_site_calc_flag
_atom_site_refinement_flags
_atom_site_disorder_assembly
_atom_site_disorder_group
Ag Ag 0.54388(3) 0.47489(3) 0.13943(2) 0.05501(12) Uani 1 1 d . . .
S13 S 0.20773(9) 0.68236(9) -0.09353(7) 0.0430(2) Uani 1 1 d . . .
N12 N 0.2219(3) 0.6016(3) 0.2729(2) 0.0432(7) Uani 1 1 d . . .
N21 N 0.3550(3) 0.4441(3) 0.0746(2) 0.0433(7) Uani 1 1 d . . .
N11 N 0.2179(3) 0.5145(3) 0.1156(2) 0.0379(6) Uani 1 1 d . . .
C83 C 0.1837(4) 0.7872(3) -0.2180(3) 0.0458(8) Uani 1 1 d . . .
C13 C 0.1857(3) 0.6355(3) 0.1661(3) 0.0396(8) Uani 1 1 d . . .
H13 H 0.0815 0.6726 0.1818 0.047 Uiso 1 1 calc R . .
C23 C 0.2487(3) 0.7466(3) 0.0944(3) 0.0382(8) Uani 1 1 d . . .
N22 N 0.3610(3) 0.5519(3) 0.2800(2) 0.0468(7) Uani 1 1 d . . .
C33 C 0.2888(4) 0.8264(3) 0.1475(3) 0.0467(9) Uani 1 1 d . . .
H33 H 0.2890 0.8028 0.2217 0.056 Uiso 1 1 calc R . .
C63 C 0.2913(4) 0.8970(4) -0.0717(3) 0.0494(9) Uani 1 1 d . . .
H63 H 0.2937 0.9206 -0.1464 0.059 Uiso 1 1 calc R . .
C11 C 0.3425(4) 0.3366(4) 0.0431(3) 0.0516(9) Uani 1 1 d . . .
H11 H 0.4195 0.2691 0.0113 0.062 Uiso 1 1 calc R . .
C32 C 0.1334(4) 0.6261(4) 0.3727(3) 0.0559(10) Uani 1 1 d . . .
H32 H 0.0344 0.6608 0.3880 0.067 Uiso 1 1 calc R . .
C31 C 0.1242(4) 0.4516(4) 0.1106(3) 0.0479(9) Uani 1 1 d . . .
H31 H 0.0251 0.4808 0.1350 0.058 Uiso 1 1 calc R . .
C43 C 0.3282(4) 0.9403(4) 0.0924(3) 0.0546(10) Uani 1 1 d . . .
H43 H 0.3548 0.9919 0.1295 0.066 Uiso 1 1 calc R . .
C73 C 0.2512(3) 0.7831(3) -0.0176(3) 0.0397(8) Uani 1 1 d . . .
C133 C 0.2845(4) 0.7605(4) -0.3158(3) 0.0620(11) Uani 1 1 d . . .
H133 H 0.3665 0.6894 -0.3163 0.074 Uiso 1 1 calc R . .
C53 C 0.3279(4) 0.9762(4) -0.0166(3) 0.0562(10) Uani 1 1 d . . .
H53 H 0.3522 1.0534 -0.0536 0.067 Uiso 1 1 calc R . .
C22 C 0.2151(5) 0.5908(4) 0.4465(3) 0.0682(12) Uani 1 1 d . . .
H22 H 0.1841 0.5955 0.5223 0.082 Uiso 1 1 calc R . .
C21 C 0.2003(4) 0.3384(4) 0.0637(3) 0.0570(10) Uani 1 1 d . . .
H21 H 0.1648 0.2751 0.0485 0.068 Uiso 1 1 calc R . .
C93 C 0.0620(4) 0.8908(4) -0.2176(4) 0.0676(12) Uani 1 1 d . . .
H93 H -0.0070 0.9089 -0.1520 0.081 Uiso 1 1 calc R . .
C123 C 0.2642(5) 0.8387(5) -0.4129(4) 0.0793(13) Uani 1 1 d . . .
H123 H 0.3326 0.8213 -0.4789 0.095 Uiso 1 1 calc R . .
C12 C 0.3541(4) 0.5463(4) 0.3857(3) 0.0596(10) Uani 1 1 d . . .
H12 H 0.4333 0.5160 0.4157 0.072 Uiso 1 1 calc R . .
C113 C 0.1428(6) 0.9420(5) -0.4113(4) 0.0798(14) Uani 1 1 d . . .
H113 H 0.1284 0.9950 -0.4766 0.096 Uiso 1 1 calc R . .
C103 C 0.0431(5) 0.9678(5) -0.3151(4) 0.0852(15) Uani 1 1 d . . .
H103 H -0.0391 1.0385 -0.3151 0.102 Uiso 1 1 calc R . .
Cl1 Cl -0.1362(2) 0.73679(18) 0.62219(15) 0.1358(6) Uani 1 1 d . . .
Cl2 Cl -0.4152(2) 0.9200(2) 0.66343(18) 0.1680(8) Uani 1 1 d . . .
C1S C -0.3040(7) 0.7857(7) 0.6034(6) 0.143(3) Uani 1 1 d . . .
H1S1 H -0.2976 0.8043 0.5246 0.172 Uiso 1 1 calc R . .
H1S2 H -0.3460 0.7117 0.6311 0.172 Uiso 1 1 calc R . .
P P 0.71862(11) 0.70164(11) 0.27892(9) 0.0570(3) Uani 1 1 d . . .
F1 F 0.8338(3) 0.7269(3) 0.1680(2) 0.1088(10) Uani 1 1 d . A .
F6 F 0.6084(3) 0.6778(4) 0.3891(2) 0.1222(11) Uani 1 1 d . A .
F2 F 0.5974(7) 0.7625(12) 0.2171(8) 0.124(5) Uani 0.755(17) 1 d P A 1
F3 F 0.7273(11) 0.5626(7) 0.2549(9) 0.149(4) Uani 0.755(17) 1 d P A 1
F4 F 0.7109(12) 0.8434(10) 0.2993(11) 0.149(5) Uani 0.755(17) 1 d P A 1
F5 F 0.8429(7) 0.6367(11) 0.3380(7) 0.120(4) Uani 0.755(17) 1 d P A 1
F3A F 0.832(4) 0.566(3) 0.290(2) 0.18(2) Uani 0.245(17) 1 d P A 2
F2A F 0.661(5) 0.650(7) 0.2097(17) 0.22(3) Uani 0.245(17) 1 d P A 2
F5A F 0.620(5) 0.830(3) 0.266(3) 0.20(2) Uani 0.245(17) 1 d P A 2
F4A F 0.772(4) 0.757(4) 0.3513(17) 0.177(16) Uani 0.245(17) 1 d P A 2

loop_
_atom_site_aniso_label
_atom_site_aniso_U_11
_atom_site_aniso_U_22
_atom_site_aniso_U_33
_atom_site_aniso_U_23
_atom_site_aniso_U_13
_atom_site_aniso_U_12
Ag 0.04174(17) 0.0634(2) 0.0547(2) -0.01017(14) -0.01272(13) -0.00459(13)
S13 0.0456(5) 0.0440(5) 0.0420(5) -0.0022(4) -0.0150(4) -0.0136(4)
N12 0.0468(17) 0.0475(17) 0.0363(16) -0.0056(13) -0.0084(13) -0.0157(14)
N21 0.0402(16) 0.0408(17) 0.0458(17) -0.0054(14) -0.0112(13) -0.0061(13)
N11 0.0358(15) 0.0389(16) 0.0391(16) -0.0054(13) -0.0085(12) -0.0107(13)
C83 0.045(2) 0.048(2) 0.046(2) 0.0000(17) -0.0175(17) -0.0132(17)
C13 0.0369(18) 0.042(2) 0.0388(19) -0.0082(16) -0.0081(15) -0.0086(15)
C23 0.0325(17) 0.0366(19) 0.043(2) -0.0087(16) -0.0069(15) -0.0065(14)
N22 0.0442(17) 0.0531(19) 0.0425(18) -0.0072(14) -0.0137(14) -0.0087(14)
C33 0.050(2) 0.043(2) 0.050(2) -0.0085(17) -0.0156(17) -0.0099(17)
C63 0.051(2) 0.049(2) 0.050(2) 0.0004(18) -0.0149(18) -0.0165(18)
C11 0.057(2) 0.042(2) 0.051(2) -0.0108(18) -0.0102(18) -0.0081(18)
C32 0.055(2) 0.070(3) 0.040(2) -0.0158(19) 0.0008(18) -0.019(2)
C31 0.046(2) 0.054(2) 0.048(2) -0.0063(18) -0.0079(17) -0.0221(18)
C43 0.060(2) 0.046(2) 0.067(3) -0.014(2) -0.021(2) -0.0167(18)
C73 0.0348(18) 0.0387(19) 0.044(2) -0.0062(16) -0.0086(15) -0.0076(15)
C133 0.067(3) 0.062(3) 0.047(2) 0.000(2) -0.014(2) -0.007(2)
C53 0.058(2) 0.040(2) 0.072(3) -0.003(2) -0.017(2) -0.0181(18)
C22 0.080(3) 0.089(3) 0.039(2) -0.012(2) -0.012(2) -0.026(3)
C21 0.066(3) 0.051(2) 0.062(3) -0.011(2) -0.014(2) -0.026(2)
C93 0.051(2) 0.073(3) 0.064(3) 0.004(2) -0.017(2) -0.002(2)
C123 0.092(4) 0.096(4) 0.043(3) 0.000(2) -0.013(2) -0.025(3)
C12 0.063(3) 0.069(3) 0.051(3) -0.006(2) -0.024(2) -0.014(2)
C113 0.097(4) 0.082(3) 0.069(3) 0.025(3) -0.046(3) -0.034(3)
C103 0.075(3) 0.079(3) 0.086(4) 0.016(3) -0.037(3) 0.000(3)
Cl1 0.1327(14) 0.1350(15) 0.1080(13) 0.0037(11) -0.0231(11) -0.0101(11)
Cl2 0.1192(14) 0.199(2) 0.1621(18) -0.0796(16) 0.0145(13) -0.0210(13)
C1S 0.143(6) 0.135(6) 0.179(7) -0.081(5) -0.003(5) -0.073(5)
P 0.0545(6) 0.0652(7) 0.0547(7) -0.0048(5) -0.0190(5) -0.0172(5)
F1 0.0743(18) 0.156(3) 0.0770(19) 0.0075(18) -0.0057(15) -0.0298(18)
F6 0.092(2) 0.193(3) 0.074(2) 0.006(2) 0.0012(16) -0.062(2)
F2 0.065(4) 0.181(11) 0.109(7) 0.038(6) -0.049(4) -0.019(5)
F3 0.184(8) 0.071(4) 0.231(10) -0.046(4) -0.093(7) -0.030(4)
F4 0.199(10) 0.103(6) 0.162(8) -0.042(5) -0.007(7) -0.082(7)
F5 0.078(4) 0.181(10) 0.111(6) 0.041(5) -0.062(4) -0.050(5)
F3A 0.17(3) 0.095(18) 0.13(2) 0.036(13) 0.070(19) 0.061(17)
F2A 0.22(4) 0.48(7) 0.065(14) -0.09(3) 0.001(18) -0.26(4)
F5A 0.18(4) 0.10(3) 0.18(4) 0.02(2) 0.02(3) 0.08(2)
F4A 0.31(4) 0.21(4) 0.090(14) -0.048(19) -0.084(17) -0.14(4)

loop_
_atom_type_symbol
_atom_type_description
_atom_type_scat_dispersion_real
_atom_type_scat_dispersion_imag
_atom_type_scat_source
C C 0.0033 0.0016 'International Tables Vol C Tables 4.2.6.8 and 6.1.1.4'
H H 0.0000 0.0000 'International Tables Vol C Tables 4.2.6.8 and 6.1.1.4'
N N 0.0061 0.0033 'International Tables Vol C Tables 4.2.6.8 and 6.1.1.4'
F F 0.0171 0.0103 'International Tables Vol C Tables 4.2.6.8 and 6.1.1.4'
P P 0.1023 0.0942 'International Tables Vol C Tables 4.2.6.8 and 6.1.1.4'
S S 0.1246 0.1234 'International Tables Vol C Tables 4.2.6.8 and 6.1.1.4'
Ag Ag -0.8971 1.1015 'International Tables Vol C Tables 4.2.6.8 and 6.1.1.4'
Cl Cl 0.1484 0.1585 'International Tables Vol C Tables 4.2.6.8 and 6.1.1.4'

loop_
_geom_angle_atom_site_label_1
_geom_angle_atom_site_label_2
_geom_angle_atom_site_label_3
_geom_angle
_geom_angle_site_symmetry_3
N22 Ag N21 82.42(10) .
N22 Ag S13 143.23(8) 2_665
N21 Ag S13 119.69(7) 2_665
C83 S13 C73 103.93(16) .
C83 S13 Ag 106.26(12) 2_665
C73 S13 Ag 95.37(10) 2_665
C32 N12 N22 110.9(3) .
C32 N12 C13 127.6(3) .
N22 N12 C13 121.1(3) .
C11 N21 N11 104.2(3) .
C11 N21 Ag 130.8(2) .
N11 N21 Ag 118.58(19) .
C31 N11 N21 111.4(3) .
C31 N11 C13 127.0(3) .
N21 N11 C13 121.3(2) .
C93 C83 C133 119.8(4) .
C93 C83 S13 120.1(3) .
C133 C83 S13 120.0(3) .
N11 C13 N12 109.7(3) .
N11 C13 C23 116.1(3) .
N12 C13 C23 111.9(3) .
N11 C13 H13 106.1 .
N12 C13 H13 106.1 .
C23 C13 H13 106.1 .
C33 C23 C73 118.1(3) .
C33 C23 C13 117.5(3) .
C73 C23 C13 123.8(3) .
C12 N22 N12 104.4(3) .
C12 N22 Ag 131.2(3) .
N12 N22 Ag 123.9(2) .
C43 C33 C23 121.7(3) .
C43 C33 H33 119.2 .
C23 C33 H33 119.2 .
C53 C63 C73 121.3(3) .
C53 C63 H63 119.4 .
C73 C63 H63 119.4 .
N21 C11 C21 111.4(3) .
N21 C11 H11 124.3 .
C21 C11 H11 124.3 .
N12 C32 C22 107.3(3) .
N12 C32 H32 126.3 .
C22 C32 H32 126.3 .
N11 C31 C21 107.5(3) .
N11 C31 H31 126.2 .
C21 C31 H31 126.2 .
C53 C43 C33 119.6(3) .
C53 C43 H43 120.2 .
C33 C43 H43 120.2 .
C63 C73 C23 119.5(3) .
C63 C73 S13 119.5(3) .
C23 C73 S13 121.0(2) .
C83 C133 C123 120.2(4) .
C83 C133 H133 119.9 .
C123 C133 H133 119.9 .
C43 C53 C63 119.7(4) .
C43 C53 H53 120.1 .
C63 C53 H53 120.1 .
C32 C22 C12 105.4(3) .
C32 C22 H22 127.3 .
C12 C22 H22 127.3 .
C31 C21 C11 105.4(3) .
C31 C21 H21 127.3 .
C11 C21 H21 127.3 .
C83 C93 C103 119.3(4) .
C83 C93 H93 120.3 .
C103 C93 H93 120.3 .
C113 C123 C133 119.4(4) .
C113 C123 H123 120.3 .
C133 C123 H123 120.3 .
N22 C12 C22 112.0(4) .
N22 C12 H12 124.0 .
C22 C12 H12 124.0 .
C103 C113 C123 120.4(4) .
C103 C113 H113 119.8 .
C123 C113 H113 119.8 .
C113 C103 C93 120.8(4) .
C113 C103 H103 119.6 .
C93 C103 H103 119.6 .
Cl2 C1S Cl1 116.0(3) .
Cl2 C1S H1S1 108.3 .
Cl1 C1S H1S1 108.3 .
Cl2 C1S H1S2 108.3 .
Cl1 C1S H1S2 108.3 .
H1S1 C1S H1S2 107.4 .
F5A P F2A 90.8(19) .
F5A P F4A 87.6(19) .
F2A P F4A 177.9(19) .
F5A P F3 133(2) .
F2A P F3 44(3) .
F4A P F3 137.0(16) .
F5A P F3A 176.8(17) .
F2A P F3A 91(2) .
F4A P F3A 91.1(16) .
F3 P F3A 49(2) .
F5A P F4 46(2) .
F2A P F4 135(3) .
F4A P F4 44.2(15) .
F3 P F4 178.2(5) .
F3A P F4 132(2) .
F5A P F2 45(2) .
F2A P F2 46(2) .
F4A P F2 132.7(17) .
F3 P F2 88.8(4) .
F3A P F2 136(2) .
F4 P F2 90.3(5) .
F5A P F6 85.7(12) .
F2A P F6 96.6(8) .
F4A P F6 81.9(10) .
F3 P F6 87.5(4) .
F3A P F6 97.0(7) .
F4 P F6 94.1(4) .
F2 P F6 91.1(4) .
F5A P F5 137(2) .
F2A P F5 132(3) .
F4A P F5 49.2(16) .
F3 P F5 89.5(4) .
F3A P F5 41.9(19) .
F4 P F5 91.4(4) .
F2 P F5 177.9(4) .
F6 P F5 90.0(3) .
F5A P F1 94.5(12) .
F2A P F1 84.9(8) .
F4A P F1 96.6(10) .
F3 P F1 93.4(4) .
F3A P F1 82.7(7) .
F4 P F1 85.1(4) .
F2 P F1 90.1(3) .
F6 P F1 178.51(18) .
F5 P F1 88.8(3) .

loop_
_geom_bond_atom_site_label_1
_geom_bond_atom_site_label_2
_geom_bond_distance
_geom_bond_site_symmetry_2
Ag N22 2.238(3) .
Ag N21 2.428(3) .
Ag S13 2.5222(10) 2_665
S13 C83 1.781(4) .
S13 C73 1.796(3) .
S13 Ag 2.5222(10) 2_665
N12 C32 1.346(4) .
N12 N22 1.367(4) .
N12 C13 1.459(4) .
N21 C11 1.335(4) .
N21 N11 1.358(3) .
N11 C31 1.345(4) .
N11 C13 1.452(4) .
C83 C93 1.370(5) .
C83 C133 1.377(5) .
C13 C23 1.535(4) .
C13 H13 0.9800 .
C23 C33 1.395(4) .
C23 C73 1.398(4) .
N22 C12 1.318(4) .
C33 C43 1.388(5) .
C33 H33 0.9300 .
C63 C53 1.385(5) .
C63 C73 1.388(5) .
C63 H63 0.9300 .
C11 C21 1.386(5) .
C11 H11 0.9300 .
C32 C22 1.354(5) .
C32 H32 0.9300 .
C31 C21 1.351(5) .
C31 H31 0.9300 .
C43 C53 1.367(5) .
C43 H43 0.9300 .
C133 C123 1.378(5) .
C133 H133 0.9300 .
C53 H53 0.9300 .
C22 C12 1.380(5) .
C22 H22 0.9300 .
C21 H21 0.9300 .
C93 C103 1.374(6) .
C93 H93 0.9300 .
C123 C113 1.365(6) .
C123 H123 0.9300 .
C12 H12 0.9300 .
C113 C103 1.356(6) .
C113 H113 0.9300 .
C103 H103 0.9300 .
Cl1 C1S 1.692(7) .
Cl2 C1S 1.674(6) .
C1S H1S1 0.9700 .
C1S H1S2 0.9700 .
P F5A 1.429(19) .
P F2A 1.455(16) .
P F4A 1.480(15) .
P F3 1.536(6) .
P F3A 1.540(17) .
P F4 1.552(7) .
P F2 1.554(6) .
P F6 1.555(3) .
P F5 1.560(5) .
P F1 1.590(3) .
